data_7704303
loop_
_publ_author_name
'Li, Yue'
'Liu, Min'
'Yao, Zi-Shuo'
'Tao, Jun'

_publ_section_title
;
 Temperature-dependent hysteretic two-step spin crossover in
 two-dimensional Hofmann-type compounds.
;
_journal_issue 21
_journal_name_full 'Dalton transactions (Cambridge, England : 2003)'
_journal_page_first 7245
_journal_page_last 7251
_journal_paper_doi 10.1039/d0dt00866d
_journal_volume 49
_journal_year 2020
_chemical_formula_moiety 'C56 H40 Fe2 N16 Pt2'
_chemical_formula_sum 'C56 H40 Fe2 N16 Pt2'
_chemical_formula_weight 1438.92
_space_group_crystal_system orthorhombic
_space_group_IT_number 74
_space_group_name_Hall '-I 2b 2'
_space_group_name_H-M_alt 'I m m a'
_atom_sites_solution_hydrogens geom
_atom_sites_solution_primary dual
_audit_creation_date 2020-04-29
_audit_creation_method
;
Olex2 1.2
(compiled 2018.05.29 svn.r3508 for OlexSys, GUI svn.r5506)
;
_audit_update_record
;
2020-04-29 deposited with the CCDC.	2020-05-05 downloaded from the CCDC.
;
_cell_angle_alpha 90
_cell_angle_beta 90
_cell_angle_gamma 90
_cell_formula_units_Z 2
_cell_length_a 7.4043(4)
_cell_length_b 15.1012(6)
_cell_length_c 28.6158(14)
_cell_measurement_reflns_used 4480
_cell_measurement_temperature 298(1)
_cell_measurement_theta_max 29.7690
_cell_measurement_theta_min 4.1050
_cell_volume 3199.6(3)
_computing_cell_refinement 'CrysAlisPro 1.171.39.29d (Rigaku OD, 2017)'
_computing_data_collection 'CrysAlisPro 1.171.39.29d (Rigaku OD, 2017)'
_computing_data_reduction 'CrysAlisPro 1.171.39.29d (Rigaku OD, 2017)'
_computing_molecular_graphics 'Olex2 (Dolomanov et al., 2009)'
_computing_publication_material 'Olex2 (Dolomanov et al., 2009)'
_computing_structure_refinement 'ShelXL (Sheldrick, 2015)'
_computing_structure_solution 'ShelXS (Sheldrick, 2008)'
_diffrn_ambient_environment air
_diffrn_ambient_temperature 298(1)
_diffrn_detector 'CCD plate'
_diffrn_measured_fraction_theta_full 0.989
_diffrn_measured_fraction_theta_max 0.917
_diffrn_measurement_details
;
List of Runs (angles in degrees, time in seconds):

  # Type    Start    End  Width  t~exp~   \w     \q     \k     \f   Frames
#--------------------------------------------------------------------------
  1  \w    -46.00 -18.00   0.50   25.00    --    0.00 -63.00 101.00   56
  2  \w    -56.00 -31.00   0.50   25.00    --    0.00 -70.00-120.00   50
  3  \w    -63.00  24.00   0.50   25.00    --    0.00 -82.00-150.00  174
  4  \w    -63.00 -13.00   0.50   25.00    --    0.00 -82.00  30.00  100
  5  \w    -46.00 -21.00   0.50   25.00    --    0.00 -38.00 150.00   50
;
_diffrn_measurement_device 'four-circle diffractometer'
_diffrn_measurement_device_type 'XtaLAB AFC12 (RINC): Kappa single'
_diffrn_measurement_method '\w scans'
_diffrn_orient_matrix_type 'CrysAlisPro convention (1999,Acta A55,543-557)'
_diffrn_orient_matrix_UB_11 -0.0254066000
_diffrn_orient_matrix_UB_12 0.0204792000
_diffrn_orient_matrix_UB_13 -0.0149118000
_diffrn_orient_matrix_UB_21 0.0274181000
_diffrn_orient_matrix_UB_22 0.0124609000
_diffrn_orient_matrix_UB_23 0.0612039000
_diffrn_orient_matrix_UB_31 0.0284420000
_diffrn_orient_matrix_UB_32 0.0063002000
_diffrn_orient_matrix_UB_33 -0.0721825000
_diffrn_radiation_monochromator graphite
_diffrn_radiation_probe x-ray
_diffrn_radiation_type MoK\a
_diffrn_radiation_wavelength 0.71073
_diffrn_reflns_av_R_equivalents 0.0907
_diffrn_reflns_av_unetI/netI 0.0690
_diffrn_reflns_Laue_measured_fraction_full 0.989
_diffrn_reflns_Laue_measured_fraction_max 0.917
_diffrn_reflns_limit_h_max 9
_diffrn_reflns_limit_h_min -7
_diffrn_reflns_limit_k_max 21
_diffrn_reflns_limit_k_min -19
_diffrn_reflns_limit_l_max 39
_diffrn_reflns_limit_l_min -39
_diffrn_reflns_number 10978
_diffrn_reflns_point_group_measured_fraction_full 0.989
_diffrn_reflns_point_group_measured_fraction_max 0.917
_diffrn_reflns_theta_full 25.242
_diffrn_reflns_theta_max 29.636
_diffrn_reflns_theta_min 3.483
_diffrn_source 'fine-focus sealed X-ray tube'
_diffrn_source_type 'Enhance (Mo) X-ray Source'
_exptl_absorpt_coefficient_mu 4.848
_exptl_absorpt_correction_T_max 1.00000
_exptl_absorpt_correction_T_min 0.09595
_exptl_absorpt_correction_type multi-scan
_exptl_absorpt_process_details
;
CrysAlisPro 1.171.39.29d (Rigaku Oxford Diffraction, 2017)
Empirical absorption correction using spherical harmonics,
 implemented in SCALE3 ABSPACK scaling algorithm.
;
_exptl_crystal_colour 'clear yellowish yellow'
_exptl_crystal_colour_lustre clear
_exptl_crystal_colour_modifier yellowish
_exptl_crystal_colour_primary yellow
_exptl_crystal_density_diffrn 1.494
_exptl_crystal_description plate
_exptl_crystal_F_000 1392
_exptl_crystal_size_max 0.1
_exptl_crystal_size_mid 0.1
_exptl_crystal_size_min 0.04
_platon_squeeze_details
;
TITL rt_942    I m m a      R = 0.07
CELL    7.4043   15.1012   28.6158     90.00     90.00     90.00
SPGR Imma
# Solvent Accessible Volume =       995
# Electrons Found in S.A.V. =       224
# Note: Atoms in Void as Cxxx and Qxxx all others
C101 0.500 0.756 0.203 !      14.19 eA-3
C102 0.250 0.750 0.250 !      11.03 eA-3
Q103 0.500 0.252 0.477 !       2.87 eA-3
C104 1.000 0.746 0.211 !       2.83 eA-3
C105 0.781 0.252 0.203 !       2.77 eA-3
Q106 0.934 0.750 0.031 !       2.27 eA-3
C107 0.500 0.748 0.250 !       2.21 eA-3
Q108 0.908 0.776 0.008 !       2.16 eA-3
C109 0.195 0.755 0.133 !       2.06 eA-3
C110 0.366 0.250 0.289 !       1.93 eA-3
Q111 1.000 0.752 0.016 !       1.80 eA-3
C112 0.239 0.756 0.203 !       1.62 eA-3
Q113 1.000 0.255 0.219 !       1.54 eA-3
Q114 1.000 0.015 0.202 !       1.53 eA-3
C115 0.196 0.748 0.180 !       1.51 eA-3
Q116 0.120 0.243 0.031 !       1.40 eA-3
Q117 0.500 0.441 0.219 !       1.40 eA-3
C118 0.720 0.755 0.172 !       1.39 eA-3
C119 0.307 0.751 0.125 !       1.24 eA-3
Q120 1.000 0.940 0.384 !       1.23 eA-3
Q121 1.000 0.609 0.170 !       1.21 eA-3
C122 0.250 0.219 0.256 !       1.17 eA-3
C123 0.500 0.756 0.156 !       1.12 eA-3
Q124 0.567 0.685 0.211 !       1.10 eA-3
C125 0.740 0.745 0.391 !       1.05 eA-3
Q126 0.500 0.126 0.140 !       1.04 eA-3
Q127 0.500 0.218 0.294 !       1.02 eA-3
Q128 0.575 0.251 0.188 !       1.01 eA-3
Q129 0.253 0.058 0.004 !       1.01 eA-3
Q130 1.000 0.749 0.055 !       0.97 eA-3
C131 0.500 0.750 0.117 !       0.96 eA-3
Q132 0.500 0.450 0.189 !       0.95 eA-3
Q133 0.500 0.626 0.248 !       0.94 eA-3
Q134 1.000 0.813 0.030 !       0.93 eA-3
Q135 0.810 0.656 0.298 !       0.93 eA-3
Q136 0.500 0.660 0.085 !       0.93 eA-3
C137 0.197 0.706 0.223 !       0.93 eA-3
Q138 1.000 0.342 0.186 !       0.92 eA-3
Q139 1.000 0.894 0.363 !       0.91 eA-3
Q140 0.500 0.394 0.863 !       0.91 eA-3
C141 0.776 0.811 0.269 !       0.90 eA-3
Q142 0.555 0.126 0.384 !       0.90 eA-3
Q143 0.563 0.723 0.133 !       0.90 eA-3
Q144 0.790 1.000 0.000 !       0.89 eA-3
C145 0.739 0.250 0.102 !       0.88 eA-3
Q146 1.000 0.753 0.156 !       0.88 eA-3
Q147 0.500 0.059 0.249 !       0.87 eA-3
Q148 0.223 0.311 0.007 !       0.86 eA-3
Q149 0.185 0.660 0.109 !       0.86 eA-3
Q150 0.782 0.743 0.047 !       0.85 eA-3
Q151 0.500 0.789 0.007 !       0.85 eA-3
Q152 0.500 0.502 0.022 !       0.84 eA-3
Q153 0.558 0.128 0.099 !       0.84 eA-3
Q154 0.751 0.874 0.094 !       0.83 eA-3
Q155 0.500 0.616 0.092 !       0.83 eA-3
C156 0.598 0.284 0.253 !       0.82 eA-3
C157 1.000 0.749 0.117 !       0.82 eA-3
Q158 0.194 0.683 0.151 !       0.82 eA-3
Q159 0.500 0.756 0.406 !       0.81 eA-3
Q160 0.745 0.801 0.057 !       0.81 eA-3
Q161 0.747 0.185 0.191 !       0.81 eA-3
Q162 1.000 0.248 0.055 !       0.81 eA-3
Q163 0.750 0.531 0.248 !       0.81 eA-3
Q164 0.246 0.251 0.031 !       0.80 eA-3
Q165 1.000 0.644 0.273 !       0.79 eA-3
Q166 0.063 0.254 0.492 !       0.79 eA-3
Q167 0.249 0.686 0.191 !       0.78 eA-3
Q168 0.500 0.563 0.241 !       0.78 eA-3
Q169 0.500 0.157 0.180 !       0.78 eA-3
Q170 1.000 0.937 0.154 !       0.78 eA-3
Q171 0.686 0.249 0.367 !       0.78 eA-3
Q172 0.500 0.356 0.403 !       0.78 eA-3
Q173 0.621 0.850 0.134 !       0.77 eA-3
Q174 0.500 0.125 0.344 !       0.75 eA-3
Q175 0.500 0.455 0.102 !       0.75 eA-3
C176 0.500 0.251 0.250 !       0.75 eA-3
Q177 0.804 0.370 0.004 !       0.75 eA-3
C178 1.000 0.792 0.264 !       0.74 eA-3
Q179 0.932 0.182 0.023 !       0.74 eA-3
Q180 0.500 0.088 0.004 !       0.73 eA-3
C181 0.772 0.250 0.328 !       0.73 eA-3
Q182 0.500 0.657 0.310 !       0.73 eA-3
Q183 0.130 0.246 0.070 !       0.72 eA-3
Q184 0.229 0.675 0.492 !       0.72 eA-3
Q185 0.628 0.189 0.000 !       0.72 eA-3
Q186 1.000 0.275 0.086 !       0.70 eA-3
Q187 0.300 0.744 0.008 !       0.70 eA-3
Q188 1.000 0.505 0.246 !       0.69 eA-3
Q189 0.864 0.544 0.014 !       0.67 eA-3
Q190 0.315 0.662 0.074 !       0.67 eA-3
Q191 1.000 0.157 0.217 !       0.66 eA-3
Q192 1.000 0.323 0.134 !       0.66 eA-3
Q193 1.000 0.449 0.062 !       0.65 eA-3
Q194 1.000 0.281 0.296 !       0.64 eA-3
Q195 0.815 0.104 0.125 !       0.64 eA-3
Q196 0.500 0.972 0.220 !       0.64 eA-3
Q197 0.935 0.309 0.208 !       0.64 eA-3
Q198 0.934 0.161 0.251 !       0.64 eA-3
Q199 0.066 0.839 0.749 !       0.64 eA-3
;
_refine_diff_density_max 2.371
_refine_diff_density_min -0.809
_refine_diff_density_rms 0.208
_refine_ls_extinction_method none
_refine_ls_goodness_of_fit_ref 1.060
_refine_ls_hydrogen_treatment constr
_refine_ls_matrix_type full
_refine_ls_number_parameters 231
_refine_ls_number_reflns 2310
_refine_ls_number_restraints 211
_refine_ls_restrained_S_all 1.032
_refine_ls_R_factor_all 0.0443
_refine_ls_R_factor_gt 0.0348
_refine_ls_shift/su_max 0.000
_refine_ls_shift/su_mean 0.000
_refine_ls_structure_factor_coef Fsqd
_refine_ls_weighting_details 'w=1/[\s^2^(Fo^2^)+(0.0479P)^2^] where P=(Fo^2^+2Fc^2^)/3'
_refine_ls_weighting_scheme calc
_refine_ls_wR_factor_gt 0.0815
_refine_ls_wR_factor_ref 0.0874
_reflns_Friedel_coverage 0.000
_reflns_number_gt 1996
_reflns_number_total 2310
_reflns_threshold_expression 'I > 2\s(I)'
_cod_data_source_file d0dt00866d2.cif
_cod_data_source_block compound2_298K
_cod_depositor_comments 'Adding full bibliography for 7704300--7704305.cif.'
_cod_database_code 7704303
_shelx_shelxl_version_number 2014/7
_shelx_space_group_comment
;
The symmetry employed for this shelxl refinement is uniquely defined
by the following loop, which should always be used as a source of
symmetry information in preference to the above space-group names.
They are only intended as comments.
;
_reflns_odcompleteness_completeness 98.94
_reflns_odcompleteness_iscentric 1
_reflns_odcompleteness_theta 26.32
_olex2_refinement_description
;
1. Fixed Uiso
 At 1.2 times of:
  All C(H) groups
2. Restrained distances
 C7B-C8B
 1.5 with sigma of 0.02
 N2B-C8B = C9B-C10B = C11B-C12B
 1.38 with sigma of 0.02
 Fe1-N1A
 2.207 with sigma of 0.02
 N1A-C1A = C2A-C3A = C4A-C5A
 1.38 with sigma of 0.02
 Fe1-N1B
 2.207 with sigma of 0.02
 N1B-C1B = C2B-C3B = C4B-C5B
 1.38 with sigma of 0.02
 C3A-C6A
 1.5 with sigma of 0.02
 C3B-C6B
 1.5 with sigma of 0.02
 C6B-C7B
 1.38 with sigma of 0.02
 C8A-C9A = C10A-C11A = C12A-N2A
 1.38 with sigma of 0.02
 C8A-C7A
 1.5 with sigma of 0.02
 N2A-C7A
 2.363 with sigma of 0.02
 C9A-C6A
 3.1 with sigma of 0.02
 C6A-C7A
 1.38 with sigma of 0.02
3. Restrained planarity
 N1A, N2B, C2A, C3A, C4A, C5A, C6B, C7B, C8B, C9B, C10B, C11B, C12B
 with sigma of 0.1
 N1A, N2A, C1A, C2A, C3A, C4A, C5A, C6A, C7A, C8A, C9A, C10A, C11A, C12A
 with sigma of 0.1
4. Uiso/Uaniso restraints and constraints
Uanis(N1B) \\sim Ueq, Uanis(C1B) \\sim Ueq, Uanis(C2B) \\sim Ueq, Uanis(C3B)
\\sim Ueq, Uanis(C4B) \\sim Ueq, Uanis(C5B) \\sim Ueq: with sigma of 0.01 and
sigma for terminal atoms of 0.02
Uanis(N1B) \\sim Ueq, Uanis(C5B) \\sim Ueq, Uanis(C4B) \\sim Ueq, Uanis(C3B)
\\sim Ueq, Uanis(C2B) \\sim Ueq, Uanis(C1B) \\sim Ueq, Uanis(N1A) \\sim Ueq,
Uanis(C1A) \\sim Ueq, Uanis(C2A) \\sim Ueq, Uanis(C3A) \\sim Ueq, Uanis(C4A)
\\sim Ueq, Uanis(C5A) \\sim Ueq, Uanis(C7B) \\sim Ueq, Uanis(C6B) \\sim Ueq,
Uanis(C8B) \\sim Ueq, Uanis(C9B) \\sim Ueq, Uanis(C10B) \\sim Ueq, Uanis(C11B)
\\sim Ueq, Uanis(C12B) \\sim Ueq, Uanis(N2B) \\sim Ueq, Uanis(C6A) \\sim Ueq,
Uanis(C7A) \\sim Ueq, Uanis(C8A) \\sim Ueq, Uanis(N2A) \\sim Ueq, Uanis(C12A)
\\sim Ueq, Uanis(C11A) \\sim Ueq, Uanis(C10A) \\sim Ueq, Uanis(C9A) \\sim Ueq:
with sigma of 0.01 and sigma for terminal atoms of 0.02
5. Rigid body (RIGU) restrains
 N1B
 with sigma for 1-2 distances of 0.004 and sigma for 1-3 distances of 0.004
6. Others
 Fixed Sof: N1A(0.25) C1A(0.25) H1A(0.25) C2A(0.25) H2A(0.25) C3A(0.25)
 C4A(0.25) H4A(0.25) C5A(0.25) H5A(0.25) N1B(0.25) C5B(0.25) H5B(0.25)
 C4B(0.25) H4B(0.25) C3B(0.25) C2B(0.25) H2B(0.25) C1B(0.25) H1B(0.25)
 C6A(0.25) H6A(0.25) C6B(0.25) H6B(0.25) C7A(0.25) H7A(0.25) C7B(0.25)
 H7B(0.25) C8A(0.25) N2A(0.25) C12A(0.25) H12A(0.25) C11A(0.25) H11A(0.25)
 C10A(0.25) H10A(0.25) C9A(0.25) H9A(0.25) C8B(0.25) C9B(0.25) H9B(0.25)
 C10B(0.25) H10B(0.25) C11B(0.25) H11B(0.25) C12B(0.25) H12B(0.25) N2B(0.25)
7.a Aromatic/amide H refined with riding coordinates:
 C1A(H1A), C2A(H2A), C4A(H4A), C5A(H5A), C5B(H5B), C4B(H4B), C2B(H2B),
 C1B(H1B), C6A(H6A), C6B(H6B), C7A(H7A), C7B(H7B), C12A(H12A), C11A(H11A),
 C10A(H10A), C9A(H9A), C9B(H9B), C10B(H10B), C11B(H11B), C12B(H12B)
7.b Fitted hexagon refined as free rotating group:
 N1A(C1A,C2A,C3A,C4A,C5A), N1B(C5B,C4B,C3B,C2B,C1B), C8A(N2A,C12A,C11A,C10A,
 C9A), C8B(C9B,C10B,C11B,C12B,N2B)
;
_platon_squeeze_void_probe_radius 1.20
_olex2_submission_special_instructions 'No special instructions were received'
_oxdiff_exptl_absorpt_empirical_details
;
Empirical correction (ABSPACK) includes:
- Absorption correction using spherical harmonics
- Frame scaling
;
_oxdiff_exptl_absorpt_empirical_full_max 16.870
_oxdiff_exptl_absorpt_empirical_full_min 0.283

loop_
_space_group_symop_operation_xyz
'x, y, z'
'-x, -y+1/2, z'
'-x, y+1/2, -z'
'x, -y, -z'
'x+1/2, y+1/2, z+1/2'
'-x+1/2, -y+1, z+1/2'
'-x+1/2, y+1, -z+1/2'
'x+1/2, -y+1/2, -z+1/2'
'-x, -y, -z'
'x, y-1/2, -z'
'x, -y-1/2, z'
'-x, y, z'
'-x+1/2, -y+1/2, -z+1/2'
'x+1/2, y, -z+1/2'
'x+1/2, -y, z+1/2'
'-x+1/2, y+1/2, z+1/2'

loop_
_atom_site_label
_atom_site_type_symbol
_atom_site_fract_x
_atom_site_fract_y
_atom_site_fract_z
_atom_site_U_iso_or_equiv
_atom_site_adp_type
_atom_site_occupancy
_atom_site_site_symmetry_order
_atom_site_calc_flag
_atom_site_refinement_flags_posn
_atom_site_refinement_flags_adp
_atom_site_refinement_flags_occupancy
_atom_site_disorder_assembly
_atom_site_disorder_group
Pt1 Pt 0.5000 0.7500 0.49620(2) 0.01980(11) Uani 1 4 d S T P . .
Fe1 Fe 0.0000 0.5000 0.5000 0.0196(2) Uani 1 4 d DS T P . .
N1A N -0.001(3) 0.4992(8) 0.5773(3) 0.037(4) Uani 0.25 1 d D U . A -1
C1A C 0.028(4) 0.4197(7) 0.6006(4) 0.071(8) Uani 0.25 1 d DG U . A -1
H1A H 0.0468 0.3679 0.5837 0.085 Uiso 0.25 1 calc R . . A -1
C2A C 0.030(3) 0.4177(7) 0.6492(4) 0.061(7) Uani 0.25 1 d DG U . A -1
H2A H 0.0500 0.3646 0.6648 0.073 Uiso 0.25 1 calc R . . A -1
C3A C 0.002(2) 0.4952(9) 0.6744(3) 0.056(5) Uani 0.25 1 d DG U . A -1
C4A C -0.027(2) 0.5746(7) 0.6511(4) 0.047(6) Uani 0.25 1 d DG U . A -1
H4A H -0.0458 0.6264 0.6680 0.056 Uiso 0.25 1 calc R . . A -1
C5A C -0.029(3) 0.5766(7) 0.6026(4) 0.033(5) Uani 0.25 1 d DG U . A -1
H5A H -0.0490 0.6298 0.5870 0.040 Uiso 0.25 1 calc R . . A -1
N1B N 0.000(4) 0.5218(8) 0.5759(2) 0.032(3) Uani 0.25 1 d DS TU P A -2
C5B C -0.027(4) 0.6053(7) 0.5952(3) 0.032(5) Uani 0.25 1 d DG U . A -2
H5B H -0.0442 0.6539 0.5758 0.038 Uiso 0.25 1 calc R . . A -2
C4B C -0.027(4) 0.6160(6) 0.6434(3) 0.041(5) Uani 0.25 1 d DG U . A -2
H4B H -0.0449 0.6719 0.6563 0.049 Uiso 0.25 1 calc R . . A -2
C3B C -0.001(4) 0.5433(7) 0.6724(2) 0.040(3) Uani 0.25 1 d DG U . A -2
C2B C 0.026(4) 0.4598(7) 0.6532(3) 0.038(5) Uani 0.25 1 d DG U . A -2
H2B H 0.0435 0.4111 0.6725 0.046 Uiso 0.25 1 calc R . . A -2
C1B C 0.026(3) 0.4491(7) 0.6049(3) 0.033(5) Uani 0.25 1 d DG U . A -2
H1B H 0.0442 0.3932 0.5920 0.040 Uiso 0.25 1 calc R . . A -2
N3 N 0.2048(6) 0.6017(3) 0.49672(10) 0.0328(8) Uani 1 1 d . . . . .
C6A C 0.011(3) 0.4764(15) 0.7259(5) 0.098(7) Uani 0.25 1 d D U . A -1
H6A H 0.0323 0.4195 0.7369 0.117 Uiso 0.25 1 calc R . . A -1
C6B C -0.019(3) 0.5558(10) 0.7239(4) 0.043(4) Uani 0.25 1 d D U . A -2
H6B H -0.0496 0.6120 0.7346 0.052 Uiso 0.25 1 calc R . . A -2
C7A C -0.013(2) 0.5432(15) 0.7549(5) 0.083(7) Uani 0.25 1 d D U . A -1
H7A H -0.0349 0.5999 0.7436 0.100 Uiso 0.25 1 calc R . . A -1
C7B C 0.006(3) 0.4911(12) 0.7561(4) 0.056(4) Uani 0.25 1 d D U . A -2
H7B H 0.0263 0.4355 0.7431 0.067 Uiso 0.25 1 calc R . . A -2
C8A C -0.005(2) 0.5264(8) 0.8069(3) 0.036(3) Uani 0.25 1 d D U . A -1
N2A N -0.035(2) 0.6069(7) 0.8291(4) 0.050(5) Uani 0.25 1 d DG U . A -1
C12A C -0.035(3) 0.6113(7) 0.8777(4) 0.079(9) Uani 0.25 1 d DG U . A -1
H12A H -0.0550 0.6652 0.8926 0.095 Uiso 0.25 1 calc R . . A -1
C11A C -0.007(3) 0.5351(9) 0.9039(3) 0.053(4) Uani 0.25 1 d DG U . A -1
H11A H -0.0070 0.5380 0.9364 0.063 Uiso 0.25 1 calc R . . A -1
C10A C 0.023(3) 0.4546(8) 0.8817(4) 0.056(6) Uani 0.25 1 d DG U . A -1
H10A H 0.0419 0.4036 0.8992 0.068 Uiso 0.25 1 calc R . . A -1
C9A C 0.023(3) 0.4502(7) 0.8331(4) 0.056(6) Uani 0.25 1 d DG U . A -1
H9A H 0.0429 0.3963 0.8182 0.067 Uiso 0.25 1 calc R . . A -1
C8B C 0.006(3) 0.4913(10) 0.8067(4) 0.059(6) Uani 0.25 1 d D U . A -2
C9B C -0.024(3) 0.5726(8) 0.8280(5) 0.051(6) Uani 0.25 1 d DG U . A -2
H9B H -0.0425 0.6229 0.8099 0.061 Uiso 0.25 1 calc R . . A -2
C10B C -0.025(4) 0.5789(8) 0.8765(5) 0.073(7) Uani 0.25 1 d DG U . A -2
H10B H -0.0449 0.6333 0.8908 0.088 Uiso 0.25 1 calc R . . A -2
C11B C 0.003(4) 0.5037(11) 0.9036(4) 0.064(6) Uani 0.25 1 d DG U . A -2
H11B H 0.0024 0.5079 0.9360 0.077 Uiso 0.25 1 calc R . . A -2
C12B C 0.033(4) 0.4224(9) 0.8822(5) 0.089(10) Uani 0.25 1 d DG U . A -2
H12B H 0.0521 0.3721 0.9003 0.107 Uiso 0.25 1 calc R . . A -2
N2B N 0.035(3) 0.4161(8) 0.8337(5) 0.111(10) Uani 0.25 1 d DG U . A -2
C13 C 0.3104(6) 0.6565(3) 0.49620(11) 0.0257(8) Uani 1 1 d . . . . .

loop_
_atom_site_aniso_label
_atom_site_aniso_U_11
_atom_site_aniso_U_22
_atom_site_aniso_U_33
_atom_site_aniso_U_23
_atom_site_aniso_U_13
_atom_site_aniso_U_12
Pt1 0.01169(15) 0.01130(15) 0.03640(17) 0.000 0.000 0.000
Fe1 0.0124(5) 0.0127(5) 0.0338(5) -0.0001(3) 0.000 0.000
N1A 0.037(7) 0.038(7) 0.037(7) -0.001(4) 0.002(11) 0.000(11)
C1A 0.062(13) 0.090(11) 0.061(9) 0.000(8) 0.004(9) 0.007(10)
C2A 0.057(12) 0.072(10) 0.054(8) 0.014(7) 0.007(7) 0.000(9)
C3A 0.054(8) 0.066(9) 0.047(7) 0.001(6) -0.001(11) 0.001(11)
C4A 0.041(11) 0.050(8) 0.049(7) -0.011(7) -0.006(7) -0.010(8)
C5A 0.027(11) 0.027(7) 0.045(6) -0.003(6) 0.001(6) -0.011(7)
N1B 0.027(6) 0.033(6) 0.036(6) 0.001(5) 0.000(11) 0.000(11)
C5B 0.031(12) 0.027(7) 0.037(6) 0.008(5) -0.002(6) -0.009(7)
C4B 0.043(12) 0.041(7) 0.040(6) -0.001(6) -0.003(6) 0.003(8)
C3B 0.037(6) 0.046(7) 0.037(6) -0.005(6) 0.000(11) 0.000(11)
C2B 0.043(11) 0.034(7) 0.038(6) 0.004(6) 0.000(6) 0.011(7)
C1B 0.025(11) 0.044(7) 0.030(5) 0.004(5) 0.004(6) 0.006(6)
N3 0.0229(19) 0.0202(16) 0.055(2) 0.0025(12) -0.0006(12) -0.0044(15)
C6A 0.096(12) 0.110(10) 0.087(10) 0.003(9) -0.004(10) -0.002(10)
C6B 0.040(9) 0.067(7) 0.022(4) -0.006(5) -0.003(7) 0.001(8)
C7A 0.080(11) 0.092(10) 0.078(9) -0.008(8) 0.003(10) 0.000(10)
C7B 0.058(8) 0.074(9) 0.036(6) -0.006(6) -0.003(10) -0.003(10)
C8A 0.031(6) 0.043(7) 0.034(5) -0.003(5) 0.004(10) 0.005(10)
N2A 0.048(11) 0.044(7) 0.058(7) 0.011(6) -0.008(6) 0.005(7)
C12A 0.077(14) 0.079(11) 0.081(10) -0.007(8) -0.008(9) -0.001(9)
C11A 0.052(8) 0.059(9) 0.047(7) -0.002(6) -0.002(10) 0.003(10)
C10A 0.063(11) 0.053(8) 0.053(8) 0.016(7) 0.000(8) 0.002(9)
C9A 0.060(11) 0.063(8) 0.044(7) -0.015(7) 0.000(8) 0.006(9)
C8B 0.058(9) 0.061(10) 0.058(8) 0.016(6) -0.003(10) 0.001(10)
C9B 0.049(11) 0.048(9) 0.056(8) 0.012(7) -0.006(8) -0.009(9)
C10B 0.072(12) 0.072(10) 0.076(9) -0.015(8) -0.003(9) -0.005(9)
C11B 0.070(10) 0.069(10) 0.053(8) -0.007(6) 0.001(11) 0.000(11)
C12B 0.088(15) 0.101(13) 0.078(11) 0.004(8) -0.001(9) 0.005(10)
N2B 0.109(14) 0.122(12) 0.101(12) 0.005(9) 0.004(9) 0.003(10)
C13 0.0173(18) 0.0123(15) 0.048(2) -0.0019(12) 0.0001(13) 0.0014(14)

loop_
_atom_type_symbol
_atom_type_description
_atom_type_scat_dispersion_real
_atom_type_scat_dispersion_imag
_atom_type_scat_source
C C 0.0033 0.0016 'International Tables Vol C Tables 4.2.6.8 and 6.1.1.4'
H H 0.0000 0.0000 'International Tables Vol C Tables 4.2.6.8 and 6.1.1.4'
Fe Fe 0.3463 0.8444 'International Tables Vol C Tables 4.2.6.8 and 6.1.1.4'
N N 0.0061 0.0033 'International Tables Vol C Tables 4.2.6.8 and 6.1.1.4'
Pt Pt -1.7033 8.3905 'International Tables Vol C Tables 4.2.6.8 and 6.1.1.4'

loop_
_geom_angle_atom_site_label_1
_geom_angle_atom_site_label_2
_geom_angle_atom_site_label_3
_geom_angle
_geom_angle_site_symmetry_1
_geom_angle_site_symmetry_3
_geom_angle_publ_flag
C13 Pt1 C13 180.00(19) . 2_665 ?
C13 Pt1 C13 180.00(19) 12_655 11_575 ?
C13 Pt1 C13 90.3(2) . 11_575 ?
C13 Pt1 C13 89.7(2) . 12_655 ?
C13 Pt1 C13 90.3(2) 2_665 12_655 ?
C13 Pt1 C13 89.7(2) 2_665 11_575 ?
N3 Fe1 N1A 87.5(5) 4_566 . ?
N3 Fe1 N1A 92.9(5) . . ?
N3 Fe1 N1A 92.5(5) 12 . ?
N3 Fe1 N1A 87.1(5) 9_566 . ?
N3 Fe1 N1B 93.6(6) 4_566 . ?
N3 Fe1 N1B 93.6(7) 9_566 . ?
N3 Fe1 N1B 86.4(6) 12 . ?
N3 Fe1 N1B 86.4(7) . . ?
N3 Fe1 N3 89.2(2) 9_566 4_566 ?
N3 Fe1 N3 90.8(2) 9_566 12 ?
N3 Fe1 N3 180.0 . 9_566 ?
N3 Fe1 N3 89.2(2) . 12 ?
N3 Fe1 N3 90.8(2) . 4_566 ?
N3 Fe1 N3 180.00(16) 12 4_566 ?
C1A N1A Fe1 118.9(6) . . ?
C1A N1A C5A 120.0 . . ?
C5A N1A Fe1 121.0(6) . . ?
N1A C1A H1A 120.0 . . ?
C2A C1A N1A 120.0 . . ?
C2A C1A H1A 120.0 . . ?
C1A C2A H2A 120.0 . . ?
C1A C2A C3A 120.0 . . ?
C3A C2A H2A 120.0 . . ?
C2A C3A C6A 110.2(12) . . ?
C4A C3A C2A 120.0 . . ?
C4A C3A C6A 129.8(12) . . ?
C3A C4A H4A 120.0 . . ?
C3A C4A C5A 120.0 . . ?
C5A C4A H4A 120.0 . . ?
N1A C5A H5A 120.0 . . ?
C4A C5A N1A 120.0 . . ?
C4A C5A H5A 120.0 . . ?
C5B N1B Fe1 121.9(6) . . ?
C5B N1B C1B 120.0 . . ?
C1B N1B Fe1 118.1(6) . . ?
N1B C5B H5B 120.0 . . ?
N1B C5B C4B 120.0 . . ?
C4B C5B H5B 120.0 . . ?
C5B C4B H4B 120.0 . . ?
C3B C4B C5B 120.0 . . ?
C3B C4B H4B 120.0 . . ?
C4B C3B C2B 120.0 . . ?
C4B C3B C6B 118.4(9) . . ?
C2B C3B C6B 121.3(9) . . ?
C3B C2B H2B 120.0 . . ?
C1B C2B C3B 120.0 . . ?
C1B C2B H2B 120.0 . . ?
N1B C1B H1B 120.0 . . ?
C2B C1B N1B 120.0 . . ?
C2B C1B H1B 120.0 . . ?
C13 N3 Fe1 177.9(3) . . ?
C3A C6A H6A 121.0 . . ?
C7A C6A C3A 117.9(18) . . ?
C7A C6A H6A 121.0 . . ?
C3B C6B H6B 117.7 . . ?
C7B C6B C3B 124.6(14) . . ?
C7B C6B H6B 117.7 . . ?
C6A C7A H7A 120.4 . . ?
C6A C7A C8A 119.1(18) . . ?
C8A C7A H7A 120.4 . . ?
C6B C7B H7B 113.6 . . ?
C6B C7B C8B 132.7(16) . . ?
C8B C7B H7B 113.6 . . ?
N2A C8A C7A 107.3(10) . . ?
N2A C8A C9A 120.0 . . ?
C9A C8A C7A 132.7(10) . . ?
C12A N2A C8A 120.0 . . ?
N2A C12A H12A 120.0 . . ?
N2A C12A C11A 120.0 . . ?
C11A C12A H12A 120.0 . . ?
C12A C11A H11A 120.0 . . ?
C10A C11A C12A 120.0 . . ?
C10A C11A H11A 120.0 . . ?
C11A C10A H10A 120.0 . . ?
C9A C10A C11A 120.0 . . ?
C9A C10A H10A 120.0 . . ?
C8A C9A H9A 120.0 . . ?
C10A C9A C8A 120.0 . . ?
C10A C9A H9A 120.0 . . ?
C9B C8B C7B 116.2(12) . . ?
C9B C8B N2B 120.0 . . ?
N2B C8B C7B 123.8(12) . . ?
C8B C9B H9B 120.0 . . ?
C8B C9B C10B 120.0 . . ?
C10B C9B H9B 120.0 . . ?
C9B C10B H10B 120.0 . . ?
C11B C10B C9B 120.0 . . ?
C11B C10B H10B 120.0 . . ?
C10B C11B H11B 120.0 . . ?
C12B C11B C10B 120.0 . . ?
C12B C11B H11B 120.0 . . ?
C11B C12B H12B 120.0 . . ?
C11B C12B N2B 120.0 . . ?
N2B C12B H12B 120.0 . . ?
C12B N2B C8B 120.0 . . ?
N3 C13 Pt1 178.4(4) . . ?

loop_
_geom_bond_atom_site_label_1
_geom_bond_atom_site_label_2
_geom_bond_distance
_geom_bond_site_symmetry_2
_geom_bond_publ_flag
Pt1 C13 1.991(4) . ?
Pt1 C13 1.991(4) 12_655 ?
Pt1 C13 1.991(4) 2_665 ?
Pt1 C13 1.991(4) 11_575 ?
Fe1 N1A 2.213(8) . ?
Fe1 N1B 2.198(7) . ?
Fe1 N3 2.161(4) 12 ?
Fe1 N3 2.161(4) 9_566 ?
Fe1 N3 2.160(4) . ?
Fe1 N3 2.161(4) 4_566 ?
N1A C1A 1.3900 . ?
N1A C5A 1.3900 . ?
C1A H1A 0.9300 . ?
C1A C2A 1.3900 . ?
C2A H2A 0.9300 . ?
C2A C3A 1.3900 . ?
C3A C4A 1.3900 . ?
C3A C6A 1.499(15) . ?
C4A H4A 0.9300 . ?
C4A C5A 1.3900 . ?
C5A H5A 0.9300 . ?
N1B C5B 1.3900 . ?
N1B C1B 1.3900 . ?
C5B H5B 0.9300 . ?
C5B C4B 1.3900 . ?
C4B H4B 0.9300 . ?
C4B C3B 1.3900 . ?
C3B C2B 1.3900 . ?
C3B C6B 1.491(12) . ?
C2B H2B 0.9300 . ?
C2B C1B 1.3900 . ?
C1B H1B 0.9300 . ?
N3 C13 1.139(7) . ?
C6A H6A 0.9300 . ?
C6A C7A 1.320(17) . ?
C6B H6B 0.9300 . ?
C6B C7B 1.356(15) . ?
C7A H7A 0.9300 . ?
C7A C8A 1.509(16) . ?
C7B H7B 0.9300 . ?
C7B C8B 1.448(14) . ?
C8A N2A 1.3900 . ?
C8A C9A 1.3900 . ?
N2A C12A 1.3900 . ?
C12A H12A 0.9300 . ?
C12A C11A 1.3900 . ?
C11A H11A 0.9300 . ?
C11A C10A 1.3900 . ?
C10A H10A 0.9300 . ?
C10A C9A 1.3900 . ?
C9A H9A 0.9300 . ?
C8B C9B 1.3900 . ?
C8B N2B 1.3900 . ?
C9B H9B 0.9300 . ?
C9B C10B 1.3900 . ?
C10B H10B 0.9300 . ?
C10B C11B 1.3900 . ?
C11B H11B 0.9300 . ?
C11B C12B 1.3900 . ?
C12B H12B 0.9300 . ?
C12B N2B 1.3900 . ?

loop_
_platon_squeeze_void_nr
_platon_squeeze_void_average_x
_platon_squeeze_void_average_y
_platon_squeeze_void_average_z
_platon_squeeze_void_volume
_platon_squeeze_void_count_electrons
_platon_squeeze_void_content
1 -0.039 0.750 0.250 291 84 ' '
2 -0.018 0.250 0.250 185 29 ' '
3 0.000 0.250 0.466 7 0 ' '
4 0.000 0.750 0.535 7 0 ' '
5 -0.054 0.250 0.750 291 84 ' '
6 -0.017 0.750 0.750 184 29 ' '
7 0.500 0.250 0.034 7 0 ' '
8 0.500 0.750 0.966 7 0 ' '
